data_4302208
loop_
_publ_author_name
'Chi Minh Tuong'
'Whitney K. Hammons'
'Ashley L. Howarth'
'Kelly E. Lutz'
'Ackim D. Maduvu'
'Laura B. Haysley'
'Brian R. T. Allred'
'Lenore K. Hoyt'
'Mark S. Mashuta'
'Mark E. Noble'

_publ_contact_author_address
;
Department of Chemistry
University of Louisville
2320 So. Brook St.
Louisville
KY 40292
USA
;
_publ_contact_author_email menoble@louisville.edu
_publ_contact_author_fax 502-852-8149
_publ_contact_author_name 'Mark E. Noble'
_publ_contact_author_phone 502-852-7296
_publ_section_title
;
Alkylation of a Dimolybdenum SO Bridge, Subsequent Reactions, and
Characterization of the Thioperoxide Bridge
;
_journal_name_full 'Inorganic Chemistry'
_journal_page_first 5027
_journal_page_last 5038
_journal_paper_doi 10.1021/ic9002093
_journal_volume 48
_journal_year 2009
_chemical_formula_moiety 'C26 H42 Mo2 N2 O7 P2 S6'
_chemical_formula_sum 'C26 H42 Mo2 N2 O7 P2 S6'
_chemical_formula_weight 940.80
_chemical_name_common
; 
 distal [Mo~2~(NTo)~2~(S~2~P(OEt)~2~)2(O~2~CMe)S(SOEt)] 
;
_chemical_name_systematic
; 
 (\m-acetato)(\m-ethoxythiolato)(\m-sulfido)bis(O,O'-diethyl
 dithiophosphato)bis(p-tolylimido)dimolybdenum(V), Z isomer 
;
_space_group_IT_number 14
_symmetry_cell_setting monoclinic
_symmetry_space_group_name_Hall '-P 2ybc'
_symmetry_space_group_name_H-M 'P 1 21/c 1'
_atom_sites_solution_hydrogens geom
_atom_sites_solution_primary direct
_atom_sites_solution_secondary difmap
_audit_creation_method SHELXL-97
_audit_update_record
;
  June_5_2006 text and data added by Mark S. Mashuta
  Sept_27_2006 text and data added by Mark S. Mashuta
;
_cell_angle_alpha 90.00
_cell_angle_beta 90.073(4)
_cell_angle_gamma 90.00
_cell_formula_units_Z 4
_cell_length_a 17.668(4)
_cell_length_b 9.900(2)
_cell_length_c 23.167(5)
_cell_measurement_reflns_used 4555
_cell_measurement_temperature 298(2)
_cell_measurement_theta_max 21.58
_cell_measurement_theta_min 2.24
_cell_volume 4052.2(15)
_computing_cell_refinement 'SAINT 6.36 (Bruker, 2002)'
_computing_data_collection 'SMART 5.628 (Bruker, 2002)'
_computing_data_reduction 'SAINT 6.36 (Bruker, 2002)'
_computing_molecular_graphics 'SHELXTL 6.12 (Bruker, 2001)'
_computing_publication_material 'SHELXTL 6.12 (Bruker, 2001)'
_computing_structure_refinement 'SHELXL-97 (Sheldrick, 1997)'
_computing_structure_solution 'SHELXS-90 (Sheldrick, 1990)'
_diffrn_ambient_temperature 298(2)
_diffrn_measured_fraction_theta_full 0.999
_diffrn_measured_fraction_theta_max 0.999
_diffrn_measurement_device_type 'SMART APEX CCD'
_diffrn_measurement_method '\w scans'
_diffrn_radiation_monochromator graphite
_diffrn_radiation_source 'normal-focus sealed tube'
_diffrn_radiation_type MoK\a
_diffrn_radiation_wavelength 0.71073
_diffrn_reflns_av_R_equivalents 0.0967
_diffrn_reflns_av_sigmaI/netI 0.1038
_diffrn_reflns_limit_h_max 21
_diffrn_reflns_limit_h_min -21
_diffrn_reflns_limit_k_max 11
_diffrn_reflns_limit_k_min -11
_diffrn_reflns_limit_l_max 27
_diffrn_reflns_limit_l_min -27
_diffrn_reflns_number 28618
_diffrn_reflns_theta_full 25.15
_diffrn_reflns_theta_max 25.15
_diffrn_reflns_theta_min 2.10
_diffrn_standards_decay_% <0.1
_diffrn_standards_interval_count 0
_diffrn_standards_interval_time 0
_diffrn_standards_number 0
_exptl_absorpt_coefficient_mu 1.047
_exptl_absorpt_correction_T_max 0.941
_exptl_absorpt_correction_T_min 0.673
_exptl_absorpt_correction_type multi-scan
_exptl_absorpt_process_details
;
SADABS; Sheldrick, (1996).
;
_exptl_crystal_colour red-orange
_exptl_crystal_density_diffrn 1.542
_exptl_crystal_density_meas ?
_exptl_crystal_density_method .
_exptl_crystal_description needle
_exptl_crystal_F_000 1912
_exptl_crystal_size_max 0.30
_exptl_crystal_size_mid 0.10
_exptl_crystal_size_min 0.05
_refine_diff_density_max 0.425
_refine_diff_density_min -0.427
_refine_diff_density_rms 0.085
_refine_ls_extinction_method none
_refine_ls_goodness_of_fit_ref 1.028
_refine_ls_hydrogen_treatment constr
_refine_ls_matrix_type full
_refine_ls_number_parameters 399
_refine_ls_number_reflns 7235
_refine_ls_number_restraints 0
_refine_ls_restrained_S_all 1.028
_refine_ls_R_factor_all 0.1029
_refine_ls_R_factor_gt 0.0455
_refine_ls_shift/su_max 0.001
_refine_ls_shift/su_mean 0.000
_refine_ls_structure_factor_coef Fsqd
_refine_ls_weighting_details 'calc w=1/[\s^2^(Fo^2^)+(0.0113P)^2^+0.0000P] where P=(Fo^2^+2Fc^2^)/3'
_refine_ls_weighting_scheme calc
_refine_ls_wR_factor_gt 0.0857
_refine_ls_wR_factor_ref 0.0981
_reflns_number_gt 4299
_reflns_number_total 7235
_reflns_threshold_expression I>2\s(I)
_cod_data_source_file ic9002093_si_002_3.cif
_cod_data_source_block 3
_cod_depositor_comments
;
The following automatic conversions were performed:
'_symmetry_cell_setting' value 'Monoclinic' changed to 'monoclinic'
according to '/home/saulius/struct/CIF-dictionaries/cif_core.dic'
dictionary named 'cif_core.dic' version 2.4.1 from 2010-06-29.

Automatic conversion script
Id: cif_fix_enum 1527 2010-12-29 10:47:43Z saulius 
;
_cod_original_cell_volume 4052.1(14)
_cod_original_sg_symbol_H-M 'P 21/c'
_cod_database_code 4302208

loop_
_symmetry_equiv_pos_as_xyz
'x, y, z'
'-x, y+1/2, -z+1/2'
'-x, -y, -z'
'x, -y-1/2, z-1/2'

loop_
_atom_site_label
_atom_site_type_symbol
_atom_site_fract_x
_atom_site_fract_y
_atom_site_fract_z
_atom_site_U_iso_or_equiv
_atom_site_adp_type
_atom_site_occupancy
_atom_site_symmetry_multiplicity
_atom_site_calc_flag
_atom_site_refinement_flags
_atom_site_disorder_assembly
_atom_site_disorder_group
Mo1 Mo 0.23139(2) 1.03319(4) 0.043734(18) 0.03984(14) Uani 1 1 d . . .
Mo2 Mo 0.34466(2) 0.92607(4) 0.118645(18) 0.04218(14) Uani 1 1 d . . .
S1 S 0.22764(7) 0.81097(13) 0.08921(5) 0.0446(3) Uani 1 1 d . . .
S2 S 0.34259(7) 1.13983(13) 0.07518(6) 0.0484(4) Uani 1 1 d . . .
S3 S 0.22675(8) 1.23107(13) -0.02443(6) 0.0512(4) Uani 1 1 d . . .
S4 S 0.13000(8) 0.95803(14) -0.02911(6) 0.0563(4) Uani 1 1 d . . .
S5 S 0.47918(9) 0.99327(15) 0.14017(7) 0.0680(5) Uani 1 1 d . . .
S6 S 0.40232(9) 0.70585(15) 0.15797(7) 0.0669(4) Uani 1 1 d . . .
P1 P 0.14787(8) 1.13227(14) -0.06966(6) 0.0477(4) Uani 1 1 d . . .
P2 P 0.50040(9) 0.80328(17) 0.16378(7) 0.0662(5) Uani 1 1 d . . .
O1 O 0.30034(19) 0.9322(3) -0.02052(13) 0.0460(9) Uani 1 1 d . . .
O2 O 0.38525(19) 0.8394(3) 0.03854(16) 0.0518(9) Uani 1 1 d . . .
O3 O 0.07362(18) 1.2177(3) -0.07868(14) 0.0553(9) Uani 1 1 d . . .
O4 O 0.16901(19) 1.1168(4) -0.13501(13) 0.0579(10) Uani 1 1 d . . .
O5 O 0.5391(2) 0.7905(5) 0.22492(18) 0.0923(14) Uani 1 1 d . . .
O6 O 0.5669(2) 0.7384(4) 0.12815(18) 0.0837(13) Uani 1 1 d . . .
O7 O 0.2404(2) 0.6956(3) 0.03850(14) 0.0557(10) Uani 1 1 d . . .
N1 N 0.1683(2) 1.0841(4) 0.09653(16) 0.0415(10) Uani 1 1 d . . .
N2 N 0.3024(2) 0.9551(4) 0.18517(16) 0.0437(10) Uani 1 1 d . . .
C1 C 0.1183(3) 1.1015(5) 0.1421(2) 0.0417(12) Uani 1 1 d . . .
C2 C 0.0490(3) 1.0380(6) 0.1433(2) 0.0676(17) Uani 1 1 d . . .
H2 H 0.0336 0.9871 0.1117 0.081 Uiso 1 1 calc R . .
C3 C 0.0029(3) 1.0484(7) 0.1900(3) 0.085(2) Uani 1 1 d . . .
H3 H -0.0438 1.0050 0.1894 0.102 Uiso 1 1 calc R . .
C4 C 0.0230(3) 1.1210(7) 0.2381(3) 0.0704(17) Uani 1 1 d . . .
C5 C 0.0918(4) 1.1852(6) 0.2369(2) 0.0699(18) Uani 1 1 d . . .
H5 H 0.1072 1.2343 0.2690 0.084 Uiso 1 1 calc R . .
C6 C 0.1387(3) 1.1791(5) 0.1893(2) 0.0626(16) Uani 1 1 d . . .
H6 H 0.1840 1.2270 0.1890 0.075 Uiso 1 1 calc R . .
C7 C -0.0260(4) 1.1239(8) 0.2916(3) 0.120(3) Uani 1 1 d . . .
H7A H -0.0309 1.2153 0.3049 0.180 Uiso 1 1 calc R . .
H7B H -0.0031 1.0698 0.3212 0.180 Uiso 1 1 calc R . .
H7C H -0.0752 1.0884 0.2825 0.180 Uiso 1 1 calc R . .
C8 C 0.2671(3) 0.9468(5) 0.2379(2) 0.0483(14) Uani 1 1 d . . .
C9 C 0.2090(4) 0.8566(6) 0.2473(2) 0.0746(19) Uani 1 1 d . . .
H9 H 0.1937 0.7994 0.2177 0.090 Uiso 1 1 calc R . .
C10 C 0.1730(4) 0.8502(6) 0.3007(3) 0.086(2) Uani 1 1 d . . .
H10 H 0.1329 0.7905 0.3056 0.103 Uiso 1 1 calc R . .
C11 C 0.1950(4) 0.9295(6) 0.3460(2) 0.0673(17) Uani 1 1 d . . .
C12 C 0.2535(4) 1.0186(7) 0.3369(2) 0.0741(19) Uani 1 1 d . . .
H12 H 0.2696 1.0730 0.3672 0.089 Uiso 1 1 calc R . .
C13 C 0.2886(3) 1.0294(6) 0.2844(2) 0.0617(16) Uani 1 1 d . . .
H13 H 0.3271 1.0923 0.2795 0.074 Uiso 1 1 calc R . .
C14 C 0.1564(4) 0.9186(7) 0.4042(2) 0.095(2) Uani 1 1 d . . .
H14A H 0.1037 0.8989 0.3987 0.143 Uiso 1 1 calc R . .
H14B H 0.1616 1.0026 0.4246 0.143 Uiso 1 1 calc R . .
H14C H 0.1795 0.8475 0.4262 0.143 Uiso 1 1 calc R . .
C17 C 0.0306(3) 1.2615(6) -0.0273(3) 0.0765(19) Uani 1 1 d . . .
H15A H 0.0135 1.1831 -0.0058 0.092 Uiso 1 1 calc R . .
H15B H 0.0628 1.3151 -0.0023 0.092 Uiso 1 1 calc R . .
C18 C -0.0351(3) 1.3422(7) -0.0459(3) 0.086(2) Uani 1 1 d . . .
H16A H -0.0178 1.4244 -0.0635 0.129 Uiso 1 1 calc R . .
H16B H -0.0659 1.3633 -0.0130 0.129 Uiso 1 1 calc R . .
H16C H -0.0644 1.2915 -0.0733 0.129 Uiso 1 1 calc R . .
C19 C 0.2369(4) 1.0429(8) -0.1519(3) 0.114(2) Uani 1 1 d . . .
H17A H 0.2802 1.0820 -0.1322 0.137 Uiso 1 1 calc R . .
H17B H 0.2322 0.9500 -0.1390 0.137 Uiso 1 1 calc R . .
C20 C 0.2504(4) 1.0438(8) -0.2110(3) 0.114(2) Uani 1 1 d . . .
H18A H 0.2071 1.0080 -0.2309 0.172 Uiso 1 1 calc R . .
H18B H 0.2940 0.9893 -0.2194 0.172 Uiso 1 1 calc R . .
H18C H 0.2594 1.1348 -0.2236 0.172 Uiso 1 1 calc R . .
C21a C 0.4887(9) 0.8122(17) 0.2772(6) 0.091(5) Uiso 0.50 1 d P . .
H19A H 0.4499 0.8775 0.2671 0.109 Uiso 0.50 1 calc PR . .
H19B H 0.4634 0.7277 0.2860 0.109 Uiso 0.50 1 calc PR . .
C19B C 0.5132(9) 0.8705(17) 0.2744(7) 0.092(5) Uiso 0.50 1 d P . .
H19C H 0.5112 0.9657 0.2646 0.110 Uiso 0.50 1 calc PR . .
H19D H 0.4633 0.8415 0.2866 0.110 Uiso 0.50 1 calc PR . .
C22a C 0.5271(11) 0.859(2) 0.3287(9) 0.113(8) Uiso 0.50 1 d P . .
H20D H 0.4910 0.8704 0.3592 0.214 Uiso 0.50 1 calc PR . .
H20E H 0.5517 0.9432 0.3209 0.214 Uiso 0.50 1 calc PR . .
H20F H 0.5643 0.7930 0.3402 0.214 Uiso 0.50 1 calc PR . .
C20B C 0.5666(8) 0.8475(14) 0.3182(6) 0.081(4) Uiso 0.50 1 d P . .
H20A H 0.5525 0.8972 0.3521 0.122 Uiso 0.50 1 calc PR . .
H20B H 0.6156 0.8768 0.3054 0.122 Uiso 0.50 1 calc PR . .
H20C H 0.5683 0.7528 0.3271 0.122 Uiso 0.50 1 calc PR . .
C23 C 0.5655(4) 0.7417(7) 0.0659(3) 0.0992(17) Uani 1 1 d . . .
H21A H 0.6068 0.7973 0.0519 0.119 Uiso 1 1 calc R . .
H21B H 0.5184 0.7818 0.0529 0.119 Uiso 1 1 calc R . .
C24 C 0.5725(4) 0.6067(7) 0.0423(3) 0.0992(17) Uani 1 1 d . . .
H22A H 0.6186 0.5663 0.0559 0.149 Uiso 1 1 calc R . .
H22B H 0.5732 0.6113 0.0009 0.149 Uiso 1 1 calc R . .
H22C H 0.5302 0.5530 0.0545 0.149 Uiso 1 1 calc R . .
C15 C 0.3564(3) 0.8580(5) -0.0106(2) 0.0487(14) Uani 1 1 d . . .
C16 C 0.3902(3) 0.7833(6) -0.0610(2) 0.0711(18) Uani 1 1 d . . .
H24A H 0.3636 0.6998 -0.0666 0.107 Uiso 1 1 calc R . .
H24B H 0.4426 0.7649 -0.0533 0.107 Uiso 1 1 calc R . .
H24C H 0.3860 0.8377 -0.0952 0.107 Uiso 1 1 calc R . .
C32 C 0.2688(4) 0.5674(6) 0.0569(3) 0.0763(19) Uani 1 1 d . . .
H25A H 0.3196 0.5802 0.0718 0.092 Uiso 1 1 calc R . .
H25B H 0.2725 0.5091 0.0233 0.092 Uiso 1 1 calc R . .
C33 C 0.2240(4) 0.4972(6) 0.1010(3) 0.109(3) Uani 1 1 d . . .
H26A H 0.2275 0.5455 0.1368 0.163 Uiso 1 1 calc R . .
H26B H 0.2433 0.4073 0.1061 0.163 Uiso 1 1 calc R . .
H26C H 0.1721 0.4930 0.0889 0.163 Uiso 1 1 calc R . .

loop_
_atom_site_aniso_label
_atom_site_aniso_U_11
_atom_site_aniso_U_22
_atom_site_aniso_U_33
_atom_site_aniso_U_23
_atom_site_aniso_U_13
_atom_site_aniso_U_12
Mo1 0.0417(3) 0.0406(3) 0.0373(3) -0.0012(2) 0.0001(2) 0.0003(2)
Mo2 0.0436(3) 0.0428(3) 0.0402(3) 0.0001(2) -0.0013(2) 0.0020(2)
S1 0.0490(8) 0.0427(8) 0.0422(8) -0.0034(6) 0.0028(6) -0.0023(6)
S2 0.0477(9) 0.0431(8) 0.0543(9) 0.0028(7) -0.0086(7) -0.0044(7)
S3 0.0533(9) 0.0469(8) 0.0533(9) 0.0062(7) -0.0095(7) -0.0065(7)
S4 0.0590(10) 0.0538(9) 0.0560(9) 0.0021(7) -0.0099(7) -0.0135(7)
S5 0.0510(10) 0.0657(11) 0.0873(12) 0.0044(9) -0.0127(8) -0.0033(8)
S6 0.0706(11) 0.0533(10) 0.0767(11) 0.0139(8) -0.0064(9) 0.0080(8)
P1 0.0441(9) 0.0544(9) 0.0444(9) 0.0004(7) -0.0052(7) -0.0013(7)
P2 0.0585(11) 0.0753(12) 0.0648(11) 0.0019(9) -0.0106(9) 0.0157(9)
O1 0.053(2) 0.046(2) 0.039(2) -0.0054(16) 0.0055(17) 0.0043(18)
O2 0.047(2) 0.057(2) 0.052(2) -0.0016(19) 0.0048(19) 0.0046(18)
O3 0.043(2) 0.072(3) 0.051(2) 0.0042(19) -0.0025(18) 0.0035(18)
O4 0.056(2) 0.083(3) 0.035(2) -0.0011(18) 0.0016(17) 0.008(2)
O5 0.085(3) 0.119(4) 0.073(3) 0.004(3) -0.023(3) 0.029(3)
O6 0.070(3) 0.103(3) 0.078(3) -0.004(3) -0.009(2) 0.036(2)
O7 0.071(3) 0.045(2) 0.052(2) -0.0081(18) -0.0003(18) -0.0034(19)
N1 0.043(3) 0.037(2) 0.044(3) -0.0030(19) -0.008(2) -0.0011(19)
N2 0.050(3) 0.045(3) 0.036(2) -0.002(2) -0.007(2) 0.002(2)
C1 0.035(3) 0.047(3) 0.043(3) -0.006(3) -0.005(3) 0.004(3)
C2 0.056(4) 0.091(5) 0.056(4) -0.024(3) 0.003(3) -0.012(3)
C3 0.042(4) 0.140(6) 0.073(5) -0.028(4) 0.008(4) -0.021(4)
C4 0.055(4) 0.107(5) 0.050(4) -0.011(4) 0.009(3) 0.004(4)
C5 0.069(5) 0.087(5) 0.054(4) -0.031(3) 0.001(3) 0.011(4)
C6 0.063(4) 0.061(4) 0.064(4) -0.021(3) 0.003(3) -0.012(3)
C7 0.098(6) 0.197(9) 0.065(5) -0.017(5) 0.030(4) 0.001(6)
C8 0.057(4) 0.046(3) 0.042(3) 0.001(3) -0.003(3) 0.004(3)
C9 0.107(5) 0.076(5) 0.041(4) -0.010(3) 0.006(4) -0.026(4)
C10 0.117(6) 0.083(5) 0.057(4) 0.000(4) 0.021(4) -0.034(4)
C11 0.098(5) 0.058(4) 0.046(4) -0.005(3) 0.017(4) 0.007(4)
C12 0.098(5) 0.086(5) 0.037(4) -0.015(3) 0.001(4) 0.004(4)
C13 0.065(4) 0.070(4) 0.050(4) -0.009(3) -0.005(3) -0.004(3)
C14 0.125(6) 0.097(5) 0.064(5) -0.010(4) 0.034(4) -0.006(4)
C17 0.058(4) 0.097(5) 0.074(5) 0.014(4) 0.012(4) 0.017(4)
C18 0.065(5) 0.105(6) 0.089(5) -0.008(4) 0.007(4) 0.012(4)
C19 0.114(5) 0.169(5) 0.060(3) -0.006(4) 0.013(3) 0.052(4)
C20 0.114(5) 0.169(5) 0.060(3) -0.006(4) 0.013(3) 0.052(4)
C23 0.100(4) 0.104(4) 0.093(4) -0.011(3) 0.003(3) 0.001(4)
C24 0.100(4) 0.104(4) 0.093(4) -0.011(3) 0.003(3) 0.001(4)
C15 0.056(4) 0.040(3) 0.050(4) -0.007(3) 0.012(3) -0.005(3)
C16 0.085(5) 0.071(4) 0.057(4) -0.008(3) 0.018(3) 0.015(3)
C32 0.085(5) 0.051(4) 0.093(5) -0.017(4) -0.012(4) 0.004(4)
C33 0.148(8) 0.060(5) 0.117(6) 0.022(4) 0.023(6) 0.007(4)

loop_
_atom_type_symbol
_atom_type_description
_atom_type_scat_dispersion_real
_atom_type_scat_dispersion_imag
_atom_type_scat_source
C C 0.0033 0.0016 'International Tables Vol C Tables 4.2.6.8 and 6.1.1.4'
H H 0.0000 0.0000 'International Tables Vol C Tables 4.2.6.8 and 6.1.1.4'
N N 0.0061 0.0033 'International Tables Vol C Tables 4.2.6.8 and 6.1.1.4'
O O 0.0106 0.0060 'International Tables Vol C Tables 4.2.6.8 and 6.1.1.4'
P P 0.1023 0.0942 'International Tables Vol C Tables 4.2.6.8 and 6.1.1.4'
S S 0.1246 0.1234 'International Tables Vol C Tables 4.2.6.8 and 6.1.1.4'
Mo Mo -1.6832 0.6857 'International Tables Vol C Tables 4.2.6.8 and 6.1.1.4'

loop_
_geom_angle_atom_site_label_1
_geom_angle_atom_site_label_2
_geom_angle_atom_site_label_3
_geom_angle
_geom_angle_site_symmetry_1
_geom_angle_site_symmetry_3
_geom_angle_publ_flag
N1 Mo1 O1 169.11(15) . . no
N1 Mo1 S2 100.93(13) . . no
O1 Mo1 S2 87.11(9) . . no
N1 Mo1 S1 86.55(12) . . no
O1 Mo1 S1 84.05(9) . . no
S2 Mo1 S1 107.15(5) . . no
N1 Mo1 S3 101.30(13) . . no
O1 Mo1 S3 86.91(9) . . no
S2 Mo1 S3 82.59(5) . . no
S1 Mo1 S3 166.29(5) . . no
N1 Mo1 S4 95.69(13) . . no
O1 Mo1 S4 78.90(10) . . no
S2 Mo1 S4 156.53(5) . . no
S1 Mo1 S4 90.19(5) . . no
S3 Mo1 S4 77.95(5) . . no
N1 Mo1 Mo2 97.50(12) . . no
O1 Mo1 Mo2 81.48(9) . . no
S2 Mo1 Mo2 52.52(3) . . no
S1 Mo1 Mo2 54.65(3) . . no
S3 Mo1 Mo2 133.89(4) . . no
S4 Mo1 Mo2 141.27(4) . . no
N2 Mo2 O2 165.47(15) . . no
N2 Mo2 S2 103.03(13) . . no
O2 Mo2 S2 89.69(10) . . no
N2 Mo2 S1 87.74(13) . . no
O2 Mo2 S1 81.83(9) . . no
S2 Mo2 S1 106.67(5) . . no
N2 Mo2 S5 100.79(13) . . no
O2 Mo2 S5 87.76(10) . . no
S2 Mo2 S5 81.99(5) . . no
S1 Mo2 S5 166.33(5) . . no
N2 Mo2 S6 89.78(13) . . no
O2 Mo2 S6 80.58(10) . . no
S2 Mo2 S6 157.40(5) . . no
S1 Mo2 S6 92.17(5) . . no
S5 Mo2 S6 77.32(5) . . no
N2 Mo2 Mo1 100.17(13) . . no
O2 Mo2 Mo1 81.89(9) . . no
S2 Mo2 Mo1 52.58(3) . . no
S1 Mo2 Mo1 54.11(3) . . no
S5 Mo2 Mo1 133.15(4) . . no
S6 Mo2 Mo1 143.89(4) . . no
O7 S1 Mo1 108.19(13) . . no
O7 S1 Mo2 113.69(13) . . no
Mo1 S1 Mo2 71.24(4) . . no
Mo2 S2 Mo1 74.91(4) . . no
P1 S3 Mo1 88.29(6) . . no
P1 S4 Mo1 87.03(6) . . no
P2 S5 Mo2 88.98(7) . . no
P2 S6 Mo2 87.57(7) . . no
O4 P1 O3 97.12(19) . . no
O4 P1 S4 114.17(16) . . no
O3 P1 S4 113.31(15) . . no
O4 P1 S3 112.79(15) . . no
O3 P1 S3 112.77(15) . . no
S4 P1 S3 106.72(8) . . no
O6 P2 O5 96.6(2) . . no
O6 P2 S6 114.70(19) . . no
O5 P2 S6 113.5(2) . . no
O6 P2 S5 112.42(19) . . no
O5 P2 S5 113.76(19) . . no
S6 P2 S5 105.99(9) . . no
C15 O1 Mo1 126.0(3) . . no
C15 O2 Mo2 125.6(3) . . no
C17 O3 P1 118.7(3) . . no
C19 O4 P1 120.3(3) . . no
C19B O5 P2 121.6(7) . . no
C21a O5 P2 116.7(6) . . no
C23 O6 P2 120.2(4) . . no
C32 O7 S1 116.7(3) . . no
C1 N1 Mo1 169.9(3) . . no
C8 N2 Mo2 167.0(3) . . no
C2 C1 C6 117.9(5) . . no
C2 C1 N1 121.7(5) . . no
C6 C1 N1 120.3(5) . . no
C3 C2 C1 121.1(5) . . no
C3 C2 H2 119.4 . . no
C1 C2 H2 119.4 . . no
C2 C3 C4 122.0(6) . . no
C2 C3 H3 119.0 . . no
C4 C3 H3 119.0 . . no
C5 C4 C3 117.1(5) . . no
C5 C4 C7 121.1(6) . . no
C3 C4 C7 121.7(6) . . no
C4 C5 C6 122.0(5) . . no
C4 C5 H5 119.0 . . no
C6 C5 H5 119.0 . . no
C5 C6 C1 119.9(5) . . no
C5 C6 H6 120.1 . . no
C1 C6 H6 120.1 . . no
C4 C7 H7A 109.5 . . no
C4 C7 H7B 109.5 . . no
H7A C7 H7B 109.5 . . no
C4 C7 H7C 109.5 . . no
H7A C7 H7C 109.5 . . no
H7B C7 H7C 109.5 . . no
N2 C8 C9 121.2(5) . . no
N2 C8 C13 121.7(5) . . no
C9 C8 C13 117.2(5) . . no
C8 C9 C10 120.7(6) . . no
C8 C9 H9 119.6 . . no
C10 C9 H9 119.6 . . no
C11 C10 C9 121.7(6) . . no
C11 C10 H10 119.2 . . no
C9 C10 H10 119.2 . . no
C10 C11 C12 117.7(6) . . no
C10 C11 C14 120.9(6) . . no
C12 C11 C14 121.4(6) . . no
C13 C12 C11 121.8(6) . . no
C13 C12 H12 119.1 . . no
C11 C12 H12 119.1 . . no
C12 C13 C8 120.9(6) . . no
C12 C13 H13 119.6 . . no
C8 C13 H13 119.6 . . no
C11 C14 H14A 109.5 . . no
C11 C14 H14B 109.5 . . no
H14A C14 H14B 109.5 . . no
C11 C14 H14C 109.5 . . no
H14A C14 H14C 109.5 . . no
H14B C14 H14C 109.5 . . no
C18 C17 O3 109.2(5) . . no
C18 C17 H15A 109.8 . . no
O3 C17 H15A 109.8 . . no
C18 C17 H15B 109.8 . . no
O3 C17 H15B 109.8 . . no
H15A C17 H15B 108.3 . . no
C17 C18 H16A 109.5 . . no
C17 C18 H16B 109.5 . . no
H16A C18 H16B 109.5 . . no
C17 C18 H16C 109.5 . . no
H16A C18 H16C 109.5 . . no
H16B C18 H16C 109.5 . . no
C20 C19 O4 113.7(6) . . no
C20 C19 H17A 108.8 . . no
O4 C19 H17A 108.8 . . no
C20 C19 H17B 108.8 . . no
O4 C19 H17B 108.8 . . no
H17A C19 H17B 107.7 . . no
C19 C20 H18A 109.5 . . no
C19 C20 H18B 109.5 . . no
H18A C20 H18B 109.5 . . no
C19 C20 H18C 109.5 . . no
H18A C20 H18C 109.5 . . no
H18B C20 H18C 109.5 . . no
C22a C21a O5 115.2(13) . . no
C22a C21a H19A 108.5 . . no
O5 C21a H19A 108.5 . . no
C22a C21a H19B 108.5 . . no
O5 C21a H19B 108.5 . . no
H19A C21a H19B 107.5 . . no
C20B C19B O5 105.5(12) . . no
C20B C19B H19C 110.6 . . no
O5 C19B H19C 110.6 . . no
C20B C19B H19D 110.6 . . no
O5 C19B H19D 110.6 . . no
H19C C19B H19D 108.8 . . no
C21a C22a H20D 109.5 . . no
C21a C22a H20E 109.5 . . no
H20D C22a H20E 109.5 . . no
C21a C22a H20F 109.5 . . no
H20D C22a H20F 109.5 . . no
H20E C22a H20F 109.5 . . no
C19B C20B H20A 109.5 . . no
C19B C20B H20B 109.5 . . no
H20A C20B H20B 109.5 . . no
C19B C20B H20C 109.5 . . no
H20A C20B H20C 109.5 . . no
H20B C20B H20C 109.5 . . no
O6 C23 C24 110.7(6) . . no
O6 C23 H21A 109.5 . . no
C24 C23 H21A 109.5 . . no
O6 C23 H21B 109.5 . . no
C24 C23 H21B 109.5 . . no
H21A C23 H21B 108.1 . . no
C23 C24 H22A 109.5 . . no
C23 C24 H22B 109.5 . . no
H22A C24 H22B 109.5 . . no
C23 C24 H22C 109.5 . . no
H22A C24 H22C 109.5 . . no
H22B C24 H22C 109.5 . . no
O1 C15 O2 124.7(5) . . no
O1 C15 C16 117.4(5) . . no
O2 C15 C16 117.9(5) . . no
C15 C16 H24A 109.5 . . no
C15 C16 H24B 109.5 . . no
H24A C16 H24B 109.5 . . no
C15 C16 H24C 109.5 . . no
H24A C16 H24C 109.5 . . no
H24B C16 H24C 109.5 . . no
O7 C32 C33 116.0(5) . . no
O7 C32 H25A 108.3 . . no
C33 C32 H25A 108.3 . . no
O7 C32 H25B 108.3 . . no
C33 C32 H25B 108.3 . . no
H25A C32 H25B 107.4 . . no
C32 C33 H26A 109.5 . . no
C32 C33 H26B 109.5 . . no
H26A C33 H26B 109.5 . . no
C32 C33 H26C 109.5 . . no
H26A C33 H26C 109.5 . . no
H26B C33 H26C 109.5 . . no

loop_
_geom_bond_atom_site_label_1
_geom_bond_atom_site_label_2
_geom_bond_distance
_geom_bond_site_symmetry_2
_geom_bond_publ_flag
Mo1 N1 1.731(4) . no
Mo1 O1 2.169(3) . no
Mo1 S2 2.3457(14) . no
Mo1 S1 2.4401(14) . no
Mo1 S3 2.5176(14) . no
Mo1 S4 2.5695(14) . no
Mo1 Mo2 2.8518(7) . no
Mo2 N2 1.737(4) . no
Mo2 O2 2.168(3) . no
Mo2 S2 2.3439(14) . no
Mo2 S1 2.4565(14) . no
Mo2 S5 2.5173(16) . no
Mo2 S6 2.5726(15) . no
S1 O7 1.654(3) . no
S3 P1 1.9983(19) . no
S4 P1 1.990(2) . no
S5 P2 1.994(2) . no
S6 P2 1.988(2) . no
P1 O4 1.567(3) . no
P1 O3 1.574(3) . no
P2 O6 1.574(4) . no
P2 O5 1.577(4) . no
O1 C15 1.254(6) . no
O2 C15 1.260(6) . no
O3 C17 1.479(6) . no
O4 C19 1.459(7) . no
O5 C19B 1.467(15) . no
O5 C21a 1.520(15) . no
O6 C23 1.443(7) . no
O7 C32 1.429(6) . no
N1 C1 1.388(6) . no
N2 C8 1.375(6) . no
C1 C2 1.376(7) . no
C1 C6 1.385(6) . no
C2 C3 1.359(7) . no
C2 H2 0.9300 . no
C3 C4 1.372(8) . no
C3 H3 0.9300 . no
C4 C5 1.371(8) . no
C4 C7 1.513(8) . no
C5 C6 1.381(7) . no
C5 H5 0.9300 . no
C6 H6 0.9300 . no
C7 H7A 0.9600 . no
C7 H7B 0.9600 . no
C7 H7C 0.9600 . no
C8 C9 1.377(7) . no
C8 C13 1.404(7) . no
C9 C10 1.393(8) . no
C9 H9 0.9300 . no
C10 C11 1.367(8) . no
C10 H10 0.9300 . no
C11 C12 1.373(8) . no
C11 C14 1.516(7) . no
C12 C13 1.370(7) . no
C12 H12 0.9300 . no
C13 H13 0.9300 . no
C14 H14A 0.9600 . no
C14 H14B 0.9600 . no
C14 H14C 0.9600 . no
C17 C18 1.472(7) . no
C17 H15A 0.9700 . no
C17 H15B 0.9700 . no
C18 H16A 0.9600 . no
C18 H16B 0.9600 . no
C18 H16C 0.9600 . no
C19 C20 1.391(8) . no
C19 H17A 0.9700 . no
C19 H17B 0.9700 . no
C20 H18A 0.9600 . no
C20 H18B 0.9600 . no
C20 H18C 0.9600 . no
C21a C22a 1.45(2) . no
C21a H19A 0.9700 . no
C21a H19B 0.9700 . no
C19B C20B 1.403(19) . no
C19B H19C 0.9700 . no
C19B H19D 0.9700 . no
C22a H20D 0.9600 . no
C22a H20E 0.9600 . no
C22a H20F 0.9600 . no
C20B H20A 0.9600 . no
C20B H20B 0.9600 . no
C20B H20C 0.9600 . no
C23 C24 1.449(8) . no
C23 H21A 0.9700 . no
C23 H21B 0.9700 . no
C24 H22A 0.9600 . no
C24 H22B 0.9600 . no
C24 H22C 0.9600 . no
C15 C16 1.507(7) . no
C16 H24A 0.9600 . no
C16 H24B 0.9600 . no
C16 H24C 0.9600 . no
C32 C33 1.468(8) . no
C32 H25A 0.9700 . no
C32 H25B 0.9700 . no
C33 H26A 0.9600 . no
C33 H26B 0.9600 . no
C33 H26C 0.9600 . no

loop_
_geom_torsion_atom_site_label_1
_geom_torsion_atom_site_label_2
_geom_torsion_atom_site_label_3
_geom_torsion_atom_site_label_4
_geom_torsion
_geom_torsion_site_symmetry_1
_geom_torsion_site_symmetry_2
_geom_torsion_site_symmetry_3
_geom_torsion_site_symmetry_4
_geom_torsion_publ_flag
N1 Mo1 Mo2 N2 0.66(18) . . . . no
O1 Mo1 Mo2 N2 -168.40(15) . . . . no
S2 Mo1 Mo2 N2 98.70(13) . . . . no
S1 Mo1 Mo2 N2 -79.68(13) . . . . no
S3 Mo1 Mo2 N2 114.30(14) . . . . no
S4 Mo1 Mo2 N2 -108.26(14) . . . . no
N1 Mo1 Mo2 O2 166.08(15) . . . . no
O1 Mo1 Mo2 O2 -2.97(12) . . . . no
S2 Mo1 Mo2 O2 -95.87(10) . . . . no
S1 Mo1 Mo2 O2 85.75(10) . . . . no
S3 Mo1 Mo2 O2 -80.27(10) . . . . no
S4 Mo1 Mo2 O2 57.17(11) . . . . no
N1 Mo1 Mo2 S2 -98.04(13) . . . . no
O1 Mo1 Mo2 S2 92.90(9) . . . . no
S1 Mo1 Mo2 S2 -178.38(6) . . . . no
S3 Mo1 Mo2 S2 15.60(6) . . . . no
S4 Mo1 Mo2 S2 153.04(7) . . . . no
N1 Mo1 Mo2 S1 80.33(13) . . . . no
O1 Mo1 Mo2 S1 -88.72(9) . . . . no
S2 Mo1 Mo2 S1 178.38(6) . . . . no
S3 Mo1 Mo2 S1 -166.02(6) . . . . no
S4 Mo1 Mo2 S1 -28.58(7) . . . . no
N1 Mo1 Mo2 S5 -114.73(13) . . . . no
O1 Mo1 Mo2 S5 76.22(10) . . . . no
S2 Mo1 Mo2 S5 -16.69(7) . . . . no
S1 Mo1 Mo2 S5 164.94(7) . . . . no
S3 Mo1 Mo2 S5 -1.09(8) . . . . no
S4 Mo1 Mo2 S5 136.36(8) . . . . no
N1 Mo1 Mo2 S6 104.50(14) . . . . no
O1 Mo1 Mo2 S6 -64.55(11) . . . . no
S2 Mo1 Mo2 S6 -157.45(8) . . . . no
S1 Mo1 Mo2 S6 24.17(8) . . . . no
S3 Mo1 Mo2 S6 -141.85(8) . . . . no
S4 Mo1 Mo2 S6 -4.41(10) . . . . no
N1 Mo1 S1 O7 148.70(18) . . . . no
O1 Mo1 S1 O7 -25.81(16) . . . . no
S2 Mo1 S1 O7 -110.93(14) . . . . no
S3 Mo1 S1 O7 23.2(3) . . . . no
S4 Mo1 S1 O7 53.01(14) . . . . no
Mo2 Mo1 S1 O7 -109.58(14) . . . . no
N1 Mo1 S1 Mo2 -101.72(12) . . . . no
O1 Mo1 S1 Mo2 83.76(9) . . . . no
S2 Mo1 S1 Mo2 -1.35(5) . . . . no
S3 Mo1 S1 Mo2 132.74(19) . . . . no
S4 Mo1 S1 Mo2 162.58(4) . . . . no
N2 Mo2 S1 O7 -153.54(19) . . . . no
O2 Mo2 S1 O7 16.31(17) . . . . no
S2 Mo2 S1 O7 103.53(15) . . . . no
S5 Mo2 S1 O7 -24.5(3) . . . . no
S6 Mo2 S1 O7 -63.85(15) . . . . no
Mo1 Mo2 S1 O7 102.18(15) . . . . no
N2 Mo2 S1 Mo1 104.28(13) . . . . no
O2 Mo2 S1 Mo1 -85.87(10) . . . . no
S2 Mo2 S1 Mo1 1.35(5) . . . . no
S5 Mo2 S1 Mo1 -126.7(2) . . . . no
S6 Mo2 S1 Mo1 -166.03(4) . . . . no
N2 Mo2 S2 Mo1 -92.92(13) . . . . no
O2 Mo2 S2 Mo1 80.00(10) . . . . no
S1 Mo2 S2 Mo1 -1.37(5) . . . . no
S5 Mo2 S2 Mo1 167.79(5) . . . . no
S6 Mo2 S2 Mo1 143.98(12) . . . . no
N1 Mo1 S2 Mo2 91.12(13) . . . . no
O1 Mo1 S2 Mo2 -81.48(9) . . . . no
S1 Mo1 S2 Mo2 1.39(5) . . . . no
S3 Mo1 S2 Mo2 -168.73(5) . . . . no
S4 Mo1 S2 Mo2 -134.60(11) . . . . no
N1 Mo1 S3 P1 -94.06(14) . . . . no
O1 Mo1 S3 P1 78.73(10) . . . . no
S2 Mo1 S3 P1 166.21(7) . . . . no
S1 Mo1 S3 P1 30.0(2) . . . . no
S4 Mo1 S3 P1 -0.58(6) . . . . no
Mo2 Mo1 S3 P1 153.79(5) . . . . no
N1 Mo1 S4 P1 100.96(13) . . . . no
O1 Mo1 S4 P1 -88.60(10) . . . . no
S2 Mo1 S4 P1 -34.10(15) . . . . no
S1 Mo1 S4 P1 -172.50(7) . . . . no
S3 Mo1 S4 P1 0.58(6) . . . . no
Mo2 Mo1 S4 P1 -149.53(5) . . . . no
N2 Mo2 S5 P2 89.81(14) . . . . no
O2 Mo2 S5 P2 -78.35(11) . . . . no
S2 Mo2 S5 P2 -168.36(8) . . . . no
S1 Mo2 S5 P2 -38.0(2) . . . . no
S6 Mo2 S5 P2 2.49(7) . . . . no
Mo1 Mo2 S5 P2 -155.05(6) . . . . no
N2 Mo2 S6 P2 -103.61(14) . . . . no
O2 Mo2 S6 P2 87.31(11) . . . . no
S2 Mo2 S6 P2 21.69(17) . . . . no
S1 Mo2 S6 P2 168.66(7) . . . . no
S5 Mo2 S6 P2 -2.50(7) . . . . no
Mo1 Mo2 S6 P2 149.27(6) . . . . no
Mo1 S4 P1 O4 124.58(15) . . . . no
Mo1 S4 P1 O3 -125.46(16) . . . . no
Mo1 S4 P1 S3 -0.74(8) . . . . no
Mo1 S3 P1 O4 -125.40(16) . . . . no
Mo1 S3 P1 O3 125.81(15) . . . . no
Mo1 S3 P1 S4 0.76(8) . . . . no
Mo2 S6 P2 O6 -121.45(19) . . . . no
Mo2 S6 P2 O5 128.78(19) . . . . no
Mo2 S6 P2 S5 3.21(9) . . . . no
Mo2 S5 P2 O6 122.78(19) . . . . no
Mo2 S5 P2 O5 -128.7(2) . . . . no
Mo2 S5 P2 S6 -3.27(10) . . . . no
N1 Mo1 O1 C15 -79.6(9) . . . . no
S2 Mo1 O1 C15 58.3(4) . . . . no
S1 Mo1 O1 C15 -49.3(4) . . . . no
S3 Mo1 O1 C15 141.0(4) . . . . no
S4 Mo1 O1 C15 -140.6(4) . . . . no
Mo2 Mo1 O1 C15 5.8(4) . . . . no
N2 Mo2 O2 C15 101.4(7) . . . . no
S2 Mo2 O2 C15 -50.0(4) . . . . no
S1 Mo2 O2 C15 56.9(4) . . . . no
S5 Mo2 O2 C15 -132.0(4) . . . . no
S6 Mo2 O2 C15 150.5(4) . . . . no
Mo1 Mo2 O2 C15 2.2(4) . . . . no
O4 P1 O3 C17 -179.4(4) . . . . no
S4 P1 O3 C17 60.4(4) . . . . no
S3 P1 O3 C17 -61.0(4) . . . . no
O3 P1 O4 C19 179.6(5) . . . . no
S4 P1 O4 C19 -60.8(5) . . . . no
S3 P1 O4 C19 61.3(5) . . . . no
O6 P2 O5 C19B 161.7(9) . . . . no
S6 P2 O5 C19B -77.7(9) . . . . no
S5 P2 O5 C19B 43.7(9) . . . . no
O6 P2 O5 C21a -166.5(8) . . . . no
S6 P2 O5 C21a -45.9(8) . . . . no
S5 P2 O5 C21a 75.4(8) . . . . no
O5 P2 O6 C23 -171.2(5) . . . . no
S6 P2 O6 C23 69.1(5) . . . . no
S5 P2 O6 C23 -52.1(5) . . . . no
Mo1 S1 O7 C32 156.7(3) . . . . no
Mo2 S1 O7 C32 79.7(4) . . . . no
O1 Mo1 N1 C1 28(2) . . . . no
S2 Mo1 N1 C1 -108.6(19) . . . . no
S1 Mo1 N1 C1 -1.8(19) . . . . no
S3 Mo1 N1 C1 166.9(19) . . . . no
S4 Mo1 N1 C1 88(2) . . . . no
Mo2 Mo1 N1 C1 -55(2) . . . . no
O2 Mo2 N2 C8 12(2) . . . . no
S2 Mo2 N2 C8 162.7(16) . . . . no
S1 Mo2 N2 C8 56.1(16) . . . . no
S5 Mo2 N2 C8 -113.1(16) . . . . no
S6 Mo2 N2 C8 -36.1(16) . . . . no
Mo1 Mo2 N2 C8 109.0(16) . . . . no
Mo1 N1 C1 C2 -65(2) . . . . no
Mo1 N1 C1 C6 111.6(19) . . . . no
C6 C1 C2 C3 -1.5(9) . . . . no
N1 C1 C2 C3 175.4(5) . . . . no
C1 C2 C3 C4 -0.6(10) . . . . no
C2 C3 C4 C5 1.0(10) . . . . no
C2 C3 C4 C7 -175.5(7) . . . . no
C3 C4 C5 C6 0.8(10) . . . . no
C7 C4 C5 C6 177.3(6) . . . . no
C4 C5 C6 C1 -2.9(9) . . . . no
C2 C1 C6 C5 3.2(8) . . . . no
N1 C1 C6 C5 -173.7(5) . . . . no
Mo2 N2 C8 C9 -38.4(19) . . . . no
Mo2 N2 C8 C13 141.5(14) . . . . no
N2 C8 C9 C10 -179.2(5) . . . . no
C13 C8 C9 C10 0.9(9) . . . . no
C8 C9 C10 C11 -1.9(10) . . . . no
C9 C10 C11 C12 1.2(10) . . . . no
C9 C10 C11 C14 -178.5(6) . . . . no
C10 C11 C12 C13 0.5(10) . . . . no
C14 C11 C12 C13 -179.8(6) . . . . no
C11 C12 C13 C8 -1.5(9) . . . . no
N2 C8 C13 C12 -179.1(5) . . . . no
C9 C8 C13 C12 0.8(8) . . . . no
P1 O3 C17 C18 178.6(4) . . . . no
P1 O4 C19 C20 -176.7(5) . . . . no
C19B O5 C21a C22a -46.4(19) . . . . no
P2 O5 C21a C22a -154.0(12) . . . . no
C21a O5 C19B C20B 100(3) . . . . no
P2 O5 C19B C20B -171.9(9) . . . . no
P2 O6 C23 C24 -124.7(5) . . . . no
Mo1 O1 C15 O2 -6.2(7) . . . . no
Mo1 O1 C15 C16 172.3(3) . . . . no
Mo2 O2 C15 O1 1.5(7) . . . . no
Mo2 O2 C15 C16 -177.0(3) . . . . no
S1 O7 C32 C33 56.8(6) . . . . no
